data_7238151
loop_
_publ_author_name
'Liu, Yang'
'Qi, Yan'
'Su, Yan-Hua'
'Zhao, Fang-Hua'
'Che, Yun-Xia'
'Zheng, Ji-Min'

_publ_section_title
;
 Five novel cobalt coordination polymers: effect of metal--ligand ratio
 and structure characteristics of flexible bis(imidazole) ligands
;
_journal_issue 10
_journal_name_full CrystEngComm
_journal_page_first 3283
_journal_paper_doi 10.1039/b925829a
_journal_volume 12
_journal_year 2010
_chemical_formula_sum 'C112 H88 Co4 N16 O16'
_chemical_formula_weight 2149.70
_space_group_IT_number 14
_space_group_name_Hall '-P 2ybc'
_space_group_name_H-M_alt 'P 1 21/c 1'
_symmetry_cell_setting monoclinic
_symmetry_space_group_name_H-M 'P 1 21/c 1'
_atom_sites_solution_hydrogens geom
_atom_sites_solution_primary direct
_atom_sites_solution_secondary difmap
_audit_creation_method SHELXL-97
_cell_angle_alpha 90.00
_cell_angle_beta 116.52(2)
_cell_angle_gamma 90.00
_cell_formula_units_Z 1
_cell_length_a 11.568(2)
_cell_length_b 14.658(3)
_cell_length_c 16.150(6)
_cell_measurement_reflns_used 17558
_cell_measurement_temperature 293(2)
_cell_measurement_theta_max 27.51
_cell_measurement_theta_min 3.12
_cell_volume 2450.3(12)
_computing_cell_refinement 'RAXIS-RAPID Auto(Rigaku, 2004)'
_computing_data_collection 'RAXIS-RAPID Auto(Rigaku, 2004)'
_computing_data_reduction 'CrystalStructure(Rigaku/MSC, 2004)'
_computing_molecular_graphics 'SHELXL-97 (Sheldrick, 2001)'
_computing_publication_material 'SHELXL-97 (Sheldrick, 1997)'
_computing_structure_refinement 'SHELXL-97 (Sheldrick, 1997)'
_computing_structure_solution 'SHELXS-97 (Sheldrick, 1997)'
_diffrn_ambient_temperature 298(2)
_diffrn_measured_fraction_theta_full 0.988
_diffrn_measured_fraction_theta_max 0.988
_diffrn_measurement_device_type 'rigaku r-axis rapid IP area detector'
_diffrn_measurement_method '\w scans'
_diffrn_radiation_monochromator graphite
_diffrn_radiation_probe x-ray
_diffrn_radiation_type MoK\a
_diffrn_radiation_wavelength 0.71073
_diffrn_reflns_av_R_equivalents 0.0348
_diffrn_reflns_av_sigmaI/netI 0.0307
_diffrn_reflns_limit_h_max 14
_diffrn_reflns_limit_h_min -14
_diffrn_reflns_limit_k_max 17
_diffrn_reflns_limit_k_min -19
_diffrn_reflns_limit_l_max 19
_diffrn_reflns_limit_l_min -20
_diffrn_reflns_number 22754
_diffrn_reflns_theta_full 27.48
_diffrn_reflns_theta_max 27.48
_diffrn_reflns_theta_min 3.12
_diffrn_source 'rotating anode'
_exptl_absorpt_coefficient_mu 0.743
_exptl_absorpt_correction_T_max 0.8655
_exptl_absorpt_correction_T_min 0.8655
_exptl_absorpt_correction_type multi-scan
_exptl_crystal_density_diffrn 1.457
_exptl_crystal_density_method 'not measured'
_exptl_crystal_description block
_exptl_crystal_F_000 1108
_exptl_crystal_size_max 0.20
_exptl_crystal_size_mid 0.20
_exptl_crystal_size_min 0.20
_refine_diff_density_max 0.464
_refine_diff_density_min -0.392
_refine_diff_density_rms 0.052
_refine_ls_extinction_method none
_refine_ls_goodness_of_fit_ref 1.027
_refine_ls_hydrogen_treatment constr
_refine_ls_matrix_type full
_refine_ls_number_parameters 334
_refine_ls_number_reflns 5547
_refine_ls_number_restraints 0
_refine_ls_restrained_S_all 1.027
_refine_ls_R_factor_all 0.0448
_refine_ls_R_factor_gt 0.0357
_refine_ls_shift/su_max 0.001
_refine_ls_shift/su_mean 0.000
_refine_ls_structure_factor_coef Fsqd
_refine_ls_weighting_details 'calc w=1/[\s^2^(Fo^2^)+(0.0426P)^2^+0.8810P] where P=(Fo^2^+2Fc^2^)/3'
_refine_ls_weighting_scheme calc
_refine_ls_wR_factor_gt 0.0884
_refine_ls_wR_factor_ref 0.0924
_reflns_number_gt 4665
_reflns_number_total 5547
_reflns_threshold_expression >2sigma(I)
_cod_data_source_file b925829a.txt
_cod_data_source_block shelxl3
_cod_depositor_comments
;
The following automatic conversions were performed:

data item '_symmetry_cell_setting' value 'Monoclinic' was changed to
'monoclinic' in accordance with the
/home/saulius/struct/COD-crude-data/automatic-downloads/DataCite-retrospective/RSC/depositions/lib/dictionaries/cif_core.dic
dictionary named 'cif_core.dic' version 2.4.2 last updated on
2011-04-26.

Automatic conversion script
Id: cif_fix_values 6909 2019-04-08 15:41:33Z antanas 
;
_cod_original_cell_volume 2450.3(11)
_cod_original_sg_symbol_H-M P2(1)/c
_cod_database_code 7238151

loop_
_symmetry_equiv_pos_as_xyz
'x, y, z'
'-x, y+1/2, -z+1/2'
'-x, -y, -z'
'x, -y-1/2, z-1/2'

loop_
_atom_site_label
_atom_site_type_symbol
_atom_site_fract_x
_atom_site_fract_y
_atom_site_fract_z
_atom_site_U_iso_or_equiv
_atom_site_adp_type
_atom_site_occupancy
_atom_site_symmetry_multiplicity
_atom_site_calc_flag
_atom_site_refinement_flags
C1 C 0.59904(18) 0.24591(12) 0.19401(14) 0.0424(4) Uani 1 1 d .
C2 C 0.65740(17) 0.33756(11) 0.19569(13) 0.0377(4) Uani 1 1 d .
C3 C 0.76681(18) 0.36624(12) 0.27163(13) 0.0417(4) Uani 1 1 d .
H3 H 0.8058 0.3283 0.3229 0.050 Uiso 1 1 calc R
C4 C 0.81928(18) 0.45172(12) 0.27195(13) 0.0421(4) Uani 1 1 d .
H4 H 0.8930 0.4706 0.3236 0.051 Uiso 1 1 calc R
C5 C 0.76299(16) 0.50865(11) 0.19637(12) 0.0355(4) Uani 1 1 d .
C6 C 0.65345(18) 0.47834(12) 0.11956(13) 0.0439(4) Uani 1 1 d .
H6 H 0.6151 0.5156 0.0677 0.053 Uiso 1 1 calc R
C7 C 0.60110(18) 0.39387(12) 0.11931(14) 0.0451(4) Uani 1 1 d .
H7 H 0.5277 0.3747 0.0676 0.054 Uiso 1 1 calc R
C8 C 0.81814(17) 0.60018(12) 0.19506(12) 0.0371(4) Uani 1 1 d .
C9 C 0.9413(2) 0.60560(15) 0.19945(14) 0.0495(5) Uani 1 1 d .
H9 H 0.9886 0.5525 0.2064 0.059 Uiso 1 1 calc R
C10 C 0.9942(2) 0.68892(18) 0.19361(16) 0.0604(6) Uani 1 1 d .
H10 H 1.0770 0.6917 0.1980 0.073 Uiso 1 1 calc R
C11 C 0.9230(2) 0.76733(16) 0.18132(16) 0.0621(6) Uani 1 1 d .
H11 H 0.9569 0.8232 0.1756 0.075 Uiso 1 1 calc R
C12 C 0.8016(2) 0.76345(14) 0.17748(14) 0.0511(5) Uani 1 1 d .
H12 H 0.7546 0.8170 0.1694 0.061 Uiso 1 1 calc R
C13 C 0.74801(18) 0.68080(12) 0.18551(12) 0.0378(4) Uani 1 1 d .
C14 C 0.62159(19) 0.68305(12) 0.19168(14) 0.0423(4) Uani 1 1 d .
C15 C 0.40677(18) -0.06442(13) 0.08806(13) 0.0421(4) Uani 1 1 d .
H15 H 0.4378 -0.1081 0.1347 0.051 Uiso 1 1 calc R
C16 C 0.3673(2) 0.06307(14) 0.01555(14) 0.0516(5) Uani 1 1 d .
H16 H 0.3663 0.1251 0.0032 0.062 Uiso 1 1 calc R
C17 C 0.3073(2) -0.00200(15) -0.04777(15) 0.0553(5) Uani 1 1 d .
H17 H 0.2581 0.0065 -0.1111 0.066 Uiso 1 1 calc R
C18 C 0.2891(2) -0.17383(14) -0.04035(16) 0.0532(5) Uani 1 1 d .
H18A H 0.3535 -0.2182 -0.0030 0.064 Uiso 1 1 calc R
H18B H 0.2834 -0.1755 -0.1021 0.064 Uiso 1 1 calc R
C19 C 0.16028(17) -0.20163(12) -0.04590(12) 0.0391(4) Uani 1 1 d .
C20 C 0.11779(19) -0.28990(13) -0.07320(15) 0.0489(5) Uani 1 1 d .
H20 H 0.1696 -0.3300 -0.0864 0.059 Uiso 1 1 calc R
C21 C 0.0005(2) -0.31938(14) -0.08115(15) 0.0517(5) Uani 1 1 d .
H21 H -0.0259 -0.3790 -0.0999 0.062 Uiso 1 1 calc R
C22 C -0.07887(17) -0.26193(13) -0.06168(13) 0.0419(4) Uani 1 1 d .
C23 C -0.0371(2) -0.17347(14) -0.03487(15) 0.0522(5) Uani 1 1 d .
H23 H -0.0892 -0.1333 -0.0220 0.063 Uiso 1 1 calc R
C24 C 0.0808(2) -0.14393(14) -0.02687(15) 0.0519(5) Uani 1 1 d .
H24 H 0.1071 -0.0843 -0.0084 0.062 Uiso 1 1 calc R
C25 C -0.2087(2) -0.28846(15) -0.06898(17) 0.0557(5) Uani 1 1 d .
H25A H -0.2080 -0.2787 -0.0094 0.067 Uiso 1 1 calc R
H25B H -0.2736 -0.2483 -0.1132 0.067 Uiso 1 1 calc R
C26 C -0.1979(3) -0.46015(17) -0.04587(16) 0.0736(8) Uani 1 1 d .
H26 H -0.1326 -0.4631 0.0145 0.088 Uiso 1 1 calc R
C27 C -0.2622(3) -0.53065(17) -0.09919(16) 0.0710(7) Uani 1 1 d .
H27 H -0.2481 -0.5916 -0.0817 0.085 Uiso 1 1 calc R
C28 C -0.33911(18) -0.41018(12) -0.17933(14) 0.0425(4) Uani 1 1 d .
H28 H -0.3881 -0.3709 -0.2275 0.051 Uiso 1 1 calc R
Co1 Co 0.52665(2) 0.092012(15) 0.223370(17) 0.03548(9) Uani 1 1 d .
N1 N 0.43040(15) 0.02366(10) 0.10157(11) 0.0403(3) Uani 1 1 d .
N2 N 0.33265(15) -0.08306(10) -0.00116(11) 0.0438(4) Uani 1 1 d .
N3 N -0.24663(16) -0.38298(11) -0.09730(12) 0.0474(4) Uani 1 1 d .
N4 N -0.35194(15) -0.49960(11) -0.18323(11) 0.0434(4) Uani 1 1 d .
O1 O 0.48685(14) 0.22891(9) 0.13547(11) 0.0557(4) Uani 1 1 d .
O2 O 0.66624(13) 0.18623(9) 0.25167(11) 0.0540(4) Uani 1 1 d .
O3 O 0.60931(14) 0.62108(9) 0.24198(11) 0.0541(4) Uani 1 1 d .
O4 O 0.54462(17) 0.74515(12) 0.15468(14) 0.0777(5) Uani 1 1 d .

loop_
_atom_site_aniso_label
_atom_site_aniso_U_11
_atom_site_aniso_U_22
_atom_site_aniso_U_33
_atom_site_aniso_U_23
_atom_site_aniso_U_13
_atom_site_aniso_U_12
C1 0.0407(10) 0.0315(9) 0.0676(12) 0.0023(8) 0.0354(9) 0.0045(7)
C2 0.0346(9) 0.0277(8) 0.0567(11) -0.0017(7) 0.0258(8) 0.0027(7)
C3 0.0410(10) 0.0338(9) 0.0508(11) 0.0070(7) 0.0208(8) 0.0079(7)
C4 0.0342(9) 0.0372(10) 0.0490(11) -0.0012(7) 0.0133(8) 0.0000(7)
C5 0.0318(9) 0.0291(8) 0.0487(10) -0.0014(7) 0.0207(7) 0.0003(6)
C6 0.0405(10) 0.0352(9) 0.0475(11) 0.0049(7) 0.0121(8) -0.0023(7)
C7 0.0364(10) 0.0354(10) 0.0547(12) -0.0022(8) 0.0122(8) -0.0043(7)
C8 0.0343(9) 0.0370(9) 0.0395(9) -0.0024(7) 0.0162(7) -0.0072(7)
C9 0.0395(11) 0.0554(12) 0.0546(12) -0.0039(9) 0.0219(9) -0.0077(9)
C10 0.0430(12) 0.0779(17) 0.0642(14) -0.0058(11) 0.0273(10) -0.0237(11)
C11 0.0697(15) 0.0550(14) 0.0687(15) -0.0054(10) 0.0373(12) -0.0316(12)
C12 0.0654(14) 0.0359(10) 0.0563(12) -0.0003(8) 0.0311(10) -0.0125(9)
C13 0.0426(10) 0.0317(9) 0.0406(9) -0.0007(7) 0.0200(8) -0.0076(7)
C14 0.0453(10) 0.0283(9) 0.0569(11) -0.0014(7) 0.0261(9) -0.0005(7)
C15 0.0409(10) 0.0360(9) 0.0493(11) 0.0025(7) 0.0201(8) 0.0011(8)
C16 0.0560(13) 0.0407(11) 0.0521(12) 0.0094(8) 0.0187(9) 0.0028(9)
C17 0.0595(13) 0.0537(12) 0.0454(12) 0.0056(9) 0.0168(10) -0.0036(10)
C18 0.0496(12) 0.0475(12) 0.0699(14) -0.0180(10) 0.0334(10) -0.0076(9)
C19 0.0376(9) 0.0402(10) 0.0370(9) -0.0040(7) 0.0144(7) -0.0003(7)
C20 0.0437(11) 0.0407(10) 0.0637(13) -0.0107(9) 0.0252(9) 0.0022(8)
C21 0.0467(11) 0.0375(10) 0.0681(13) -0.0165(9) 0.0231(10) -0.0048(8)
C22 0.0355(9) 0.0416(10) 0.0429(10) -0.0079(7) 0.0123(7) -0.0022(7)
C23 0.0475(12) 0.0394(11) 0.0744(14) -0.0136(9) 0.0313(10) -0.0004(8)
C24 0.0511(12) 0.0374(11) 0.0714(14) -0.0142(9) 0.0313(10) -0.0066(9)
C25 0.0413(11) 0.0507(12) 0.0727(14) -0.0248(10) 0.0233(10) -0.0105(9)
C26 0.0860(19) 0.0620(15) 0.0448(13) 0.0004(10) 0.0041(11) -0.0121(13)
C27 0.0861(18) 0.0494(13) 0.0529(14) 0.0071(10) 0.0089(12) -0.0112(12)
C28 0.0330(9) 0.0395(10) 0.0503(11) -0.0059(8) 0.0144(8) -0.0032(7)
Co1 0.03138(14) 0.02805(13) 0.04927(16) 0.00258(9) 0.02004(11) 0.00178(9)
N1 0.0382(8) 0.0343(8) 0.0491(9) 0.0014(6) 0.0202(7) 0.0025(6)
N2 0.0397(9) 0.0410(9) 0.0536(10) -0.0056(7) 0.0233(7) -0.0049(6)
N3 0.0401(9) 0.0450(9) 0.0531(10) -0.0127(7) 0.0173(7) -0.0081(7)
N4 0.0429(9) 0.0378(8) 0.0464(9) -0.0039(6) 0.0173(7) -0.0059(7)
O1 0.0443(8) 0.0385(8) 0.0821(10) -0.0031(7) 0.0263(7) -0.0081(6)
O2 0.0432(8) 0.0374(7) 0.0842(10) 0.0129(7) 0.0310(7) 0.0012(6)
O3 0.0538(9) 0.0385(7) 0.0900(11) 0.0111(7) 0.0502(8) 0.0056(6)
O4 0.0709(11) 0.0593(10) 0.1127(14) 0.0313(10) 0.0498(11) 0.0283(9)

loop_
_atom_type_symbol
_atom_type_description
_atom_type_scat_dispersion_real
_atom_type_scat_dispersion_imag
_atom_type_scat_source
C C 0.0033 0.0016 'International Tables Vol C Tables 4.2.6.8 and 6.1.1.4'
H H 0.0000 0.0000 'International Tables Vol C Tables 4.2.6.8 and 6.1.1.4'
N N 0.0061 0.0033 'International Tables Vol C Tables 4.2.6.8 and 6.1.1.4'
O O 0.0106 0.0060 'International Tables Vol C Tables 4.2.6.8 and 6.1.1.4'
Co Co 0.3494 0.9721 'International Tables Vol C Tables 4.2.6.8 and 6.1.1.4'

loop_
_geom_angle_atom_site_label_1
_geom_angle_atom_site_label_2
_geom_angle_atom_site_label_3
_geom_angle
_geom_angle_site_symmetry_1
_geom_angle_site_symmetry_3
O1 C1 O2 120.84(17) . .
O1 C1 C2 120.18(17) . .
O2 C1 C2 118.97(17) . .
C3 C2 C7 119.47(17) . .
C3 C2 C1 121.16(17) . .
C7 C2 C1 119.37(17) . .
C2 C3 C4 120.28(17) . .
C2 C3 H3 119.9 . .
C4 C3 H3 119.9 . .
C5 C4 C3 120.60(17) . .
C5 C4 H4 119.7 . .
C3 C4 H4 119.7 . .
C4 C5 C6 118.55(16) . .
C4 C5 C8 121.45(16) . .
C6 C5 C8 119.99(16) . .
C7 C6 C5 120.90(17) . .
C7 C6 H6 119.6 . .
C5 C6 H6 119.6 . .
C6 C7 C2 120.19(17) . .
C6 C7 H7 119.9 . .
C2 C7 H7 119.9 . .
C9 C8 C13 118.98(17) . .
C9 C8 C5 118.95(17) . .
C13 C8 C5 122.01(16) . .
C10 C9 C8 121.2(2) . .
C10 C9 H9 119.4 . .
C8 C9 H9 119.4 . .
C11 C10 C9 119.4(2) . .
C11 C10 H10 120.3 . .
C9 C10 H10 120.3 . .
C10 C11 C12 120.25(19) . .
C10 C11 H11 119.9 . .
C12 C11 H11 119.9 . .
C11 C12 C13 121.2(2) . .
C11 C12 H12 119.4 . .
C13 C12 H12 119.4 . .
C12 C13 C8 118.91(18) . .
C12 C13 C14 118.13(17) . .
C8 C13 C14 122.75(15) . .
O4 C14 O3 125.4(2) . .
O4 C14 C13 119.87(18) . .
O3 C14 C13 114.55(16) . .
N1 C15 N2 111.40(17) . .
N1 C15 H15 124.3 . .
N2 C15 H15 124.3 . .
C17 C16 N1 109.37(18) . .
C17 C16 H16 125.3 . .
N1 C16 H16 125.3 . .
C16 C17 N2 106.70(18) . .
C16 C17 H17 126.7 . .
N2 C17 H17 126.7 . .
N2 C18 C19 114.34(16) . .
N2 C18 H18A 108.7 . .
C19 C18 H18A 108.7 . .
N2 C18 H18B 108.7 . .
C19 C18 H18B 108.7 . .
H18A C18 H18B 107.6 . .
C24 C19 C20 117.79(18) . .
C24 C19 C18 124.01(17) . .
C20 C19 C18 118.19(17) . .
C21 C20 C19 121.26(18) . .
C21 C20 H20 119.4 . .
C19 C20 H20 119.4 . .
C20 C21 C22 121.05(18) . .
C20 C21 H21 119.5 . .
C22 C21 H21 119.5 . .
C21 C22 C23 117.86(18) . .
C21 C22 C25 124.49(17) . .
C23 C22 C25 117.64(18) . .
C24 C23 C22 121.04(19) . .
C24 C23 H23 119.5 . .
C22 C23 H23 119.5 . .
C23 C24 C19 120.99(18) . .
C23 C24 H24 119.5 . .
C19 C24 H24 119.5 . .
N3 C25 C22 114.74(17) . .
N3 C25 H25A 108.6 . .
C22 C25 H25A 108.6 . .
N3 C25 H25B 108.6 . .
C22 C25 H25B 108.6 . .
H25A C25 H25B 107.6 . .
C27 C26 N3 106.7(2) . .
C27 C26 H26 126.6 . .
N3 C26 H26 126.6 . .
C26 C27 N4 109.8(2) . .
C26 C27 H27 125.1 . .
N4 C27 H27 125.1 . .
N4 C28 N3 111.51(17) . .
N4 C28 H28 124.2 . .
N3 C28 H28 124.2 . .
O3 Co1 O2 117.07(6) 2_645 .
O3 Co1 N1 102.87(7) 2_645 .
O2 Co1 N1 126.33(7) . .
O3 Co1 N4 108.12(7) 2_645 4_656
O2 Co1 N4 93.99(6) . 4_656
N1 Co1 N4 106.57(7) . 4_656
O3 Co1 O1 91.21(6) 2_645 .
O2 Co1 O1 58.67(5) . .
N1 Co1 O1 87.82(6) . .
N4 Co1 O1 152.04(6) 4_656 .
C15 N1 C16 105.49(16) . .
C15 N1 Co1 128.66(13) . .
C16 N1 Co1 125.67(13) . .
C15 N2 C17 107.04(16) . .
C15 N2 C18 125.74(17) . .
C17 N2 C18 127.22(18) . .
C28 N3 C26 106.59(17) . .
C28 N3 C25 125.91(18) . .
C26 N3 C25 127.49(18) . .
C28 N4 C27 105.34(17) . .
C28 N4 Co1 135.98(13) . 4_455
C27 N4 Co1 118.57(14) . 4_455
C1 O1 Co1 81.79(11) . .
C1 O2 Co1 98.08(12) . .
C14 O3 Co1 132.85(13) . 2_655

loop_
_geom_bond_atom_site_label_1
_geom_bond_atom_site_label_2
_geom_bond_distance
_geom_bond_site_symmetry_2
C1 O1 1.243(2) .
C1 O2 1.261(2) .
C1 C2 1.498(2) .
C2 C3 1.377(3) .
C2 C7 1.382(3) .
C3 C4 1.391(3) .
C3 H3 0.9300 .
C4 C5 1.379(3) .
C4 H4 0.9300 .
C5 C6 1.392(2) .
C5 C8 1.490(2) .
C6 C7 1.377(3) .
C6 H6 0.9300 .
C7 H7 0.9300 .
C8 C9 1.396(3) .
C8 C13 1.402(3) .
C9 C10 1.388(3) .
C9 H9 0.9300 .
C10 C11 1.376(3) .
C10 H10 0.9300 .
C11 C12 1.379(3) .
C11 H11 0.9300 .
C12 C13 1.393(2) .
C12 H12 0.9300 .
C13 C14 1.510(3) .
C14 O4 1.226(2) .
C14 O3 1.268(2) .
C15 N1 1.318(2) .
C15 N2 1.335(2) .
C15 H15 0.9300 .
C16 C17 1.343(3) .
C16 N1 1.375(2) .
C16 H16 0.9300 .
C17 N2 1.367(3) .
C17 H17 0.9300 .
C18 N2 1.463(2) .
C18 C19 1.508(3) .
C18 H18A 0.9700 .
C18 H18B 0.9700 .
C19 C24 1.381(3) .
C19 C20 1.384(3) .
C20 C21 1.374(3) .
C20 H20 0.9300 .
C21 C22 1.382(3) .
C21 H21 0.9300 .
C22 C23 1.384(3) .
C22 C25 1.505(3) .
C23 C24 1.380(3) .
C23 H23 0.9300 .
C24 H24 0.9300 .
C25 N3 1.463(2) .
C25 H25A 0.9700 .
C25 H25B 0.9700 .
C26 C27 1.338(3) .
C26 N3 1.367(3) .
C26 H26 0.9300 .
C27 N4 1.367(3) .
C27 H27 0.9300 .
C28 N4 1.317(2) .
C28 N3 1.339(2) .
C28 H28 0.9300 .
Co1 O3 1.9375(14) 2_645
Co1 O2 2.0161(14) .
Co1 N1 2.0389(17) .
Co1 N4 2.0472(16) 4_656
Co1 O1 2.3812(16) .
N4 Co1 2.0472(16) 4_455
O3 Co1 1.9375(14) 2_655

loop_
_geom_torsion_atom_site_label_1
_geom_torsion_atom_site_label_2
_geom_torsion_atom_site_label_3
_geom_torsion_atom_site_label_4
_geom_torsion
_geom_torsion_site_symmetry_1
_geom_torsion_site_symmetry_4
O1 C1 C2 C3 163.94(19) . .
O2 C1 C2 C3 -17.3(3) . .
O1 C1 C2 C7 -16.7(3) . .
O2 C1 C2 C7 162.07(18) . .
C7 C2 C3 C4 0.8(3) . .
C1 C2 C3 C4 -179.80(17) . .
C2 C3 C4 C5 -0.2(3) . .
C3 C4 C5 C6 -0.6(3) . .
C3 C4 C5 C8 -179.59(17) . .
C4 C5 C6 C7 0.9(3) . .
C8 C5 C6 C7 179.87(18) . .
C5 C6 C7 C2 -0.3(3) . .
C3 C2 C7 C6 -0.6(3) . .
C1 C2 C7 C6 -179.95(18) . .
C4 C5 C8 C9 63.7(2) . .
C6 C5 C8 C9 -115.3(2) . .
C4 C5 C8 C13 -119.1(2) . .
C6 C5 C8 C13 61.9(2) . .
C13 C8 C9 C10 -0.6(3) . .
C5 C8 C9 C10 176.62(18) . .
C8 C9 C10 C11 -1.4(3) . .
C9 C10 C11 C12 1.8(3) . .
C10 C11 C12 C13 -0.2(3) . .
C11 C12 C13 C8 -1.8(3) . .
C11 C12 C13 C14 173.09(19) . .
C9 C8 C13 C12 2.2(3) . .
C5 C8 C13 C12 -174.97(17) . .
C9 C8 C13 C14 -172.43(17) . .
C5 C8 C13 C14 10.4(3) . .
C12 C13 C14 O4 28.9(3) . .
C8 C13 C14 O4 -156.4(2) . .
C12 C13 C14 O3 -146.44(18) . .
C8 C13 C14 O3 28.2(3) . .
N1 C16 C17 N2 0.1(3) . .
N2 C18 C19 C24 7.6(3) . .
N2 C18 C19 C20 -173.50(18) . .
C24 C19 C20 C21 0.0(3) . .
C18 C19 C20 C21 -179.0(2) . .
C19 C20 C21 C22 -0.3(3) . .
C20 C21 C22 C23 0.7(3) . .
C20 C21 C22 C25 179.7(2) . .
C21 C22 C23 C24 -0.7(3) . .
C25 C22 C23 C24 -179.8(2) . .
C22 C23 C24 C19 0.4(3) . .
C20 C19 C24 C23 0.0(3) . .
C18 C19 C24 C23 178.9(2) . .
C21 C22 C25 N3 1.2(3) . .
C23 C22 C25 N3 -179.78(19) . .
N3 C26 C27 N4 -0.6(3) . .
N2 C15 N1 C16 0.0(2) . .
N2 C15 N1 Co1 175.41(12) . .
C17 C16 N1 C15 -0.1(2) . .
C17 C16 N1 Co1 -175.68(15) . .
O3 Co1 N1 C15 -89.17(17) 2_645 .
O2 Co1 N1 C15 132.46(16) . .
N4 Co1 N1 C15 24.46(18) 4_656 .
O1 Co1 N1 C15 -179.91(17) . .
O3 Co1 N1 C16 85.40(17) 2_645 .
O2 Co1 N1 C16 -52.98(18) . .
N4 Co1 N1 C16 -160.98(16) 4_656 .
O1 Co1 N1 C16 -5.35(16) . .
N1 C15 N2 C17 0.1(2) . .
N1 C15 N2 C18 179.46(17) . .
C16 C17 N2 C15 -0.1(2) . .
C16 C17 N2 C18 -179.50(19) . .
C19 C18 N2 C15 91.6(2) . .
C19 C18 N2 C17 -89.2(3) . .
N4 C28 N3 C26 -0.1(3) . .
N4 C28 N3 C25 -178.86(19) . .
C27 C26 N3 C28 0.4(3) . .
C27 C26 N3 C25 179.2(2) . .
C22 C25 N3 C28 -108.9(2) . .
C22 C25 N3 C26 72.6(3) . .
N3 C28 N4 C27 -0.3(3) . .
N3 C28 N4 Co1 175.55(14) . 4_455
C26 C27 N4 C28 0.6(3) . .
C26 C27 N4 Co1 -176.1(2) . 4_455
O2 C1 O1 Co1 7.27(18) . .
C2 C1 O1 Co1 -173.98(16) . .
O3 Co1 O1 C1 116.78(12) 2_645 .
O2 Co1 O1 C1 -4.56(11) . .
N1 Co1 O1 C1 -140.39(12) . .
N4 Co1 O1 C1 -17.90(19) 4_656 .
O1 C1 O2 Co1 -8.6(2) . .
C2 C1 O2 Co1 172.64(14) . .
O3 Co1 O2 C1 -69.04(14) 2_645 .
N1 Co1 O2 C1 64.30(14) . .
N4 Co1 O2 C1 178.27(13) 4_656 .
O1 Co1 O2 C1 4.49(11) . .
O4 C14 O3 Co1 3.7(3) . 2_655
C13 C14 O3 Co1 178.73(13) . 2_655
